data_2222461
loop_
_publ_author_name
'Yang, Jin-Cheng'
'Shi, Jian-You'
'Luo, You-Fu'
'Qiu, Neng'
'Chen, Li-Juan'

_publ_section_title
;
 5-(4-Chloroanilinomethylene)-2,2-dimethyl-1,3-dioxane-4,6-dione
;
_journal_coeditor_code SU2117
_journal_issue 7
_journal_name_full 'Acta Crystallographica Section E'
_journal_page_first o1706
_journal_paper_doi 10.1107/S1600536809023897
_journal_volume 65
_journal_year 2009
_chemical_formula_iupac 'C13 H12 Cl N O4'
_chemical_formula_moiety 'C13 H12 Cl N O4'
_chemical_formula_sum 'C13 H12 Cl N O4'
_chemical_formula_weight 281.69
_chemical_name_systematic
;
5-(4-Chloroanilinomethylene)-2,2-dimethyl-1,3-dioxane-4,6-dione
;
_space_group_IT_number 14
_symmetry_cell_setting monoclinic
_symmetry_space_group_name_Hall '-P 2ybc'
_symmetry_space_group_name_H-M 'P 1 21/c 1'
_atom_sites_solution_hydrogens mixed
_atom_sites_solution_primary direct
_atom_sites_solution_secondary difmap
_audit_creation_method SHELXL-97
_cell_angle_alpha 90.00
_cell_angle_beta 106.40(2)
_cell_angle_gamma 90.00
_cell_formula_units_Z 4
_cell_length_a 13.439(4)
_cell_length_b 13.076(3)
_cell_length_c 7.723(3)
_cell_measurement_reflns_used 24
_cell_measurement_temperature 293(2)
_cell_measurement_theta_max 7.13
_cell_measurement_theta_min 4.72
_cell_volume 1301.9(7)
_computing_cell_refinement 'DIFRAC (Gabe & White, 1993'
_computing_data_collection 'DIFRAC (Gabe & White, 1993)'
_computing_data_reduction 'NRCVAX (Gabe <i>et al.</i>,  1989)'
_computing_molecular_graphics 'ORTEP-3 (Farrugia, 1997)'
_computing_publication_material 'SHELXL97 (Sheldrick, 2008) and PLATON (Spek, 2009)'
_computing_structure_refinement 'SHELXL97 (Sheldrick, 2008)'
_computing_structure_solution 'SHELXS97 (Sheldrick, 2008)'
_diffrn_ambient_temperature 293(2)
_diffrn_measured_fraction_theta_full 0.996
_diffrn_measured_fraction_theta_max 0.996
_diffrn_measurement_device_type 'Enraf--Nonius CAD-4'
_diffrn_measurement_method \w/2\q
_diffrn_radiation_monochromator graphite
_diffrn_radiation_source 'fine-focus sealed tube'
_diffrn_radiation_type MoK\a
_diffrn_radiation_wavelength 0.71073
_diffrn_reflns_av_R_equivalents 0.0072
_diffrn_reflns_av_sigmaI/netI 0.0363
_diffrn_reflns_limit_h_max 16
_diffrn_reflns_limit_h_min -9
_diffrn_reflns_limit_k_max 0
_diffrn_reflns_limit_k_min -15
_diffrn_reflns_limit_l_max 8
_diffrn_reflns_limit_l_min -9
_diffrn_reflns_number 2572
_diffrn_reflns_theta_full 25.49
_diffrn_reflns_theta_max 25.49
_diffrn_reflns_theta_min 1.58
_diffrn_standards_decay_% 1.218
_diffrn_standards_interval_count 180
_diffrn_standards_number 3
_exptl_absorpt_coefficient_mu 0.302
_exptl_absorpt_correction_T_max 0.9364
_exptl_absorpt_correction_T_min 0.8734
_exptl_absorpt_correction_type sphere
_exptl_absorpt_process_details '(PROGRAM? REFERENCE?)'
_exptl_crystal_colour colourless
_exptl_crystal_density_diffrn 1.437
_exptl_crystal_density_method 'not measured'
_exptl_crystal_description block
_exptl_crystal_F_000 584
_exptl_crystal_size_max 0.46
_exptl_crystal_size_mid 0.44
_exptl_crystal_size_min 0.22
_refine_diff_density_max 0.210
_refine_diff_density_min -0.277
_refine_ls_extinction_method none
_refine_ls_goodness_of_fit_ref 1.079
_refine_ls_hydrogen_treatment mixed
_refine_ls_matrix_type full
_refine_ls_number_parameters 178
_refine_ls_number_reflns 2404
_refine_ls_number_restraints 0
_refine_ls_restrained_S_all 1.079
_refine_ls_R_factor_all 0.0977
_refine_ls_R_factor_gt 0.0474
_refine_ls_shift/su_max 0.000
_refine_ls_shift/su_mean 0.000
_refine_ls_structure_factor_coef Fsqd
_refine_ls_weighting_details 'calc w=1/[\s^2^(Fo^2^)+(0.0786P)^2^+0.0858P] where P=(Fo^2^+2Fc^2^)/3'
_refine_ls_weighting_scheme calc
_refine_ls_wR_factor_gt 0.1339
_refine_ls_wR_factor_ref 0.1496
_reflns_number_gt 1420
_reflns_number_total 2404
_reflns_threshold_expression I>2\s(I)
_cod_data_source_file su2117.cif
_cod_data_source_block I
_cod_depositor_comments
;
The following automatic conversions were performed:
'_symmetry_cell_setting' value 'Monoclinic' changed to 'monoclinic'
according to '/home/saulius/struct/CIF-dictionaries/cif_core.dic'
dictionary named 'cif_core.dic' version 2.4.1 from 2010-06-29.

Automatic conversion script
Id: cif_fix_enum 1527 2010-12-29 10:47:43Z saulius 

The following automatic conversions were performed:

'_symmetry_cell_setting' value 'Monoclinic' changed to 'monoclinic'
according to /home/saulius/struct/CIF-dictionaries/cif_core.dic
dictionary named 'cif_core.dic' version 2.4.1 from 2010-06-29.

Automatic conversion script
Id: cif_fix_values 1715 2011-07-08 13:25:40Z adriana 
;
_cod_original_cell_volume 1302.0(7)
_cod_original_sg_symbol_H-M 'P 21/c'
_cod_database_code 2222461
_cod_database_fobs_code 2222461

loop_
_symmetry_equiv_pos_as_xyz
'x, y, z'
'-x, y+1/2, -z+1/2'
'-x, -y, -z'
'x, -y-1/2, z-1/2'

loop_
_atom_site_type_symbol
_atom_site_label
_atom_site_fract_x
_atom_site_fract_y
_atom_site_fract_z
_atom_site_U_iso_or_equiv
_atom_site_adp_type
_atom_site_calc_flag
_atom_site_refinement_flags
_atom_site_occupancy
_atom_site_disorder_assembly
_atom_site_disorder_group
Cl Cl1 0.05313(6) 0.85662(7) 0.57925(14) 0.0831(4) Uani d . 1 . .
O O1 0.71758(14) 0.55344(14) 0.3484(3) 0.0558(5) Uani d . 1 . .
O O2 0.76628(14) 0.72663(14) 0.4111(3) 0.0583(5) Uani d . 1 . .
O O3 0.55736(15) 0.50190(16) 0.3128(3) 0.0713(7) Uani d . 1 . .
O O4 0.65479(16) 0.84296(15) 0.4491(3) 0.0697(7) Uani d . 1 . .
N N1 0.46550(18) 0.77642(19) 0.4765(3) 0.0515(6) Uani d . 1 . .
H H1N 0.505(3) 0.833(3) 0.478(5) 0.082(11) Uiso d . 1 . .
C C1 0.8833(2) 0.6088(3) 0.3472(5) 0.0759(10) Uani d . 1 . .
H H1A 0.9068 0.5391 0.3581 0.114 Uiso calc R 1 . .
H H1B 0.9402 0.6532 0.4030 0.114 Uiso calc R 1 . .
H H1C 0.8566 0.6262 0.2219 0.114 Uiso calc R 1 . .
C C2 0.8321(3) 0.5976(3) 0.6385(5) 0.0845(11) Uani d . 1 . .
H H2A 0.7740 0.6062 0.6865 0.127 Uiso calc R 1 . .
H H2B 0.8868 0.6433 0.6990 0.127 Uiso calc R 1 . .
H H2C 0.8563 0.5283 0.6568 0.127 Uiso calc R 1 . .
C C3 0.7991(2) 0.6212(2) 0.4392(4) 0.0554(8) Uani d . 1 . .
C C4 0.6196(2) 0.5702(2) 0.3595(4) 0.0520(7) Uani d . 1 . .
C C5 0.5988(2) 0.6710(2) 0.4166(4) 0.0474(7) Uani d . 1 . .
C C6 0.6714(2) 0.7528(2) 0.4304(4) 0.0510(7) Uani d . 1 . .
C C7 0.5018(2) 0.6873(2) 0.4428(4) 0.0502(7) Uani d . 1 . .
H H7 0.4591 0.6306 0.4359 0.060 Uiso calc R 1 . .
C C8 0.3672(2) 0.7933(2) 0.5068(4) 0.0458(6) Uani d . 1 . .
C C9 0.3339(2) 0.8928(2) 0.5081(4) 0.0552(7) Uani d . 1 . .
H H9 0.3763 0.9466 0.4943 0.066 Uiso calc R 1 . .
C C10 0.2368(2) 0.9123(2) 0.5301(4) 0.0598(8) Uani d . 1 . .
H H10 0.2133 0.9792 0.5300 0.072 Uiso calc R 1 . .
C C11 0.1759(2) 0.8326(2) 0.5519(4) 0.0539(7) Uani d . 1 . .
C C12 0.2097(2) 0.7335(2) 0.5563(4) 0.0579(8) Uani d . 1 . .
H H12 0.1679 0.6801 0.5741 0.069 Uiso calc R 1 . .
C C13 0.3064(2) 0.7134(2) 0.5341(4) 0.0552(8) Uani d . 1 . .
H H13 0.3303 0.6465 0.5376 0.066 Uiso calc R 1 . .

loop_
_atom_site_aniso_label
_atom_site_aniso_U_11
_atom_site_aniso_U_22
_atom_site_aniso_U_33
_atom_site_aniso_U_12
_atom_site_aniso_U_13
_atom_site_aniso_U_23
Cl1 0.0530(5) 0.0953(7) 0.1049(8) 0.0101(4) 0.0289(5) -0.0146(5)
O1 0.0536(11) 0.0520(11) 0.0675(13) 0.0026(9) 0.0264(10) -0.0050(10)
O2 0.0521(11) 0.0511(12) 0.0757(14) 0.0003(9) 0.0247(10) 0.0013(10)
O3 0.0645(13) 0.0511(12) 0.1081(19) -0.0080(11) 0.0402(13) -0.0106(12)
O4 0.0659(13) 0.0443(12) 0.1022(19) 0.0001(10) 0.0290(13) -0.0039(11)
N1 0.0516(13) 0.0486(14) 0.0561(16) 0.0029(12) 0.0180(12) -0.0002(11)
C1 0.0557(18) 0.077(2) 0.101(3) 0.0016(16) 0.0322(18) -0.008(2)
C2 0.089(2) 0.093(3) 0.064(2) 0.025(2) 0.0100(19) 0.0038(19)
C3 0.0518(16) 0.0520(17) 0.063(2) 0.0043(14) 0.0175(14) -0.0017(15)
C4 0.0551(16) 0.0477(16) 0.0598(19) 0.0009(14) 0.0270(14) 0.0041(14)
C5 0.0488(14) 0.0464(15) 0.0498(17) 0.0015(12) 0.0185(13) 0.0004(13)
C6 0.0554(17) 0.0478(17) 0.0504(18) 0.0038(13) 0.0159(13) 0.0030(13)
C7 0.0597(17) 0.0468(16) 0.0466(17) 0.0020(13) 0.0191(14) 0.0037(13)
C8 0.0471(14) 0.0503(16) 0.0413(16) 0.0015(12) 0.0147(12) 0.0004(13)
C9 0.0622(17) 0.0482(17) 0.0599(19) 0.0001(14) 0.0248(15) 0.0039(14)
C10 0.0685(19) 0.0480(17) 0.065(2) 0.0133(15) 0.0227(16) 0.0032(14)
C11 0.0458(15) 0.0615(18) 0.0534(19) 0.0071(14) 0.0122(13) -0.0020(14)
C12 0.0530(16) 0.0529(18) 0.070(2) -0.0026(14) 0.0221(15) -0.0012(15)
C13 0.0579(17) 0.0430(15) 0.067(2) 0.0071(13) 0.0223(15) 0.0016(14)

loop_
_atom_type_symbol
_atom_type_description
_atom_type_scat_dispersion_real
_atom_type_scat_dispersion_imag
_atom_type_scat_source
C C 0.0033 0.0016 'International Tables Vol C Tables 4.2.6.8 and 6.1.1.4'
H H 0.0000 0.0000 'International Tables Vol C Tables 4.2.6.8 and 6.1.1.4'
N N 0.0061 0.0033 'International Tables Vol C Tables 4.2.6.8 and 6.1.1.4'
O O 0.0106 0.0060 'International Tables Vol C Tables 4.2.6.8 and 6.1.1.4'
Cl Cl 0.1484 0.1585 'International Tables Vol C Tables 4.2.6.8 and 6.1.1.4'

loop_
_geom_angle_atom_site_label_1
_geom_angle_atom_site_label_2
_geom_angle_atom_site_label_3
_geom_angle_site_symmetry_1
_geom_angle_site_symmetry_3
_geom_angle
_geom_angle_publ_flag
C4 O1 C3 . . 119.4(2) ?
C6 O2 C3 . . 118.4(2) ?
C7 N1 C8 . . 125.7(3) ?
C7 N1 H1N . . 118(2) ?
C8 N1 H1N . . 116(2) ?
C3 C1 H1A . . 109.5 ?
C3 C1 H1B . . 109.5 ?
H1A C1 H1B . . 109.5 ?
C3 C1 H1C . . 109.5 ?
H1A C1 H1C . . 109.5 ?
H1B C1 H1C . . 109.5 ?
C3 C2 H2A . . 109.5 ?
C3 C2 H2B . . 109.5 ?
H2A C2 H2B . . 109.5 ?
C3 C2 H2C . . 109.5 ?
H2A C2 H2C . . 109.5 ?
H2B C2 H2C . . 109.5 ?
O1 C3 O2 . . 111.0(2) ?
O1 C3 C1 . . 106.0(2) ?
O2 C3 C1 . . 105.7(2) ?
O1 C3 C2 . . 109.7(3) ?
O2 C3 C2 . . 109.7(2) ?
C1 C3 C2 . . 114.6(3) ?
O3 C4 O1 . . 117.6(2) ?
O3 C4 C5 . . 126.2(2) ?
O1 C4 C5 . . 116.1(2) ?
C7 C5 C6 . . 121.4(2) ?
C7 C5 C4 . . 117.0(2) ?
C6 C5 C4 . . 121.3(2) ?
O4 C6 O2 . . 117.6(3) ?
O4 C6 C5 . . 126.1(3) ?
O2 C6 C5 . . 116.2(2) ?
N1 C7 C5 . . 125.4(3) ?
N1 C7 H7 . . 117.3 ?
C5 C7 H7 . . 117.3 ?
C9 C8 C13 . . 120.5(2) ?
C9 C8 N1 . . 117.8(2) ?
C13 C8 N1 . . 121.7(3) ?
C8 C9 C10 . . 119.6(3) ?
C8 C9 H9 . . 120.2 ?
C10 C9 H9 . . 120.2 ?
C11 C10 C9 . . 119.5(3) ?
C11 C10 H10 . . 120.2 ?
C9 C10 H10 . . 120.2 ?
C10 C11 C12 . . 121.3(3) ?
C10 C11 Cl1 . . 119.8(2) ?
C12 C11 Cl1 . . 118.9(2) ?
C11 C12 C13 . . 119.4(3) ?
C11 C12 H12 . . 120.3 ?
C13 C12 H12 . . 120.3 ?
C8 C13 C12 . . 119.6(3) ?
C8 C13 H13 . . 120.2 ?
C12 C13 H13 . . 120.2 ?

loop_
_geom_bond_atom_site_label_1
_geom_bond_atom_site_label_2
_geom_bond_site_symmetry_2
_geom_bond_distance
_geom_bond_publ_flag
Cl1 C11 . 1.751(3) ?
O1 C4 . 1.361(3) ?
O1 C3 . 1.429(3) ?
O2 C6 . 1.369(3) ?
O2 C3 . 1.445(3) ?
O3 C4 . 1.207(3) ?
O4 C6 . 1.216(3) ?
N1 C7 . 1.318(3) ?
N1 C8 . 1.422(3) ?
N1 H1N . 0.90(4) ?
C1 C3 . 1.505(4) ?
C1 H1A . 0.9600 ?
C1 H1B . 0.9600 ?
C1 H1C . 0.9600 ?
C2 C3 . 1.509(5) ?
C2 H2A . 0.9600 ?
C2 H2B . 0.9600 ?
C2 H2C . 0.9600 ?
C4 C5 . 1.442(4) ?
C5 C7 . 1.390(4) ?
C5 C6 . 1.431(4) ?
C7 H7 . 0.9300 ?
C8 C9 . 1.377(4) ?
C8 C13 . 1.378(4) ?
C9 C10 . 1.387(4) ?
C9 H9 . 0.9300 ?
C10 C11 . 1.364(4) ?
C10 H10 . 0.9300 ?
C11 C12 . 1.371(4) ?
C12 C13 . 1.383(4) ?
C12 H12 . 0.9300 ?
C13 H13 . 0.9300 ?

loop_
_geom_hbond_atom_site_label_D
_geom_hbond_atom_site_label_H
_geom_hbond_atom_site_label_A
_geom_hbond_site_symmetry_A
_geom_hbond_distance_DH
_geom_hbond_distance_HA
_geom_hbond_distance_DA
_geom_hbond_angle_DHA
N1 H1N O4 . 0.90(4) 2.10(4) 2.753(3) 129(3)
C13 H13 O3 3_666 0.93 2.53 3.384(4) 153

loop_
_geom_torsion_atom_site_label_1
_geom_torsion_atom_site_label_2
_geom_torsion_atom_site_label_3
_geom_torsion_atom_site_label_4
_geom_torsion_site_symmetry_1
_geom_torsion_site_symmetry_2
_geom_torsion_site_symmetry_3
_geom_torsion_site_symmetry_4
_geom_torsion
_geom_torsion_publ_flag
C4 O1 C3 O2 . . . . -44.6(3) ?
C4 O1 C3 C1 . . . . -158.9(2) ?
C4 O1 C3 C2 . . . . 76.9(3) ?
C6 O2 C3 O1 . . . . 45.9(3) ?
C6 O2 C3 C1 . . . . 160.4(2) ?
C6 O2 C3 C2 . . . . -75.6(3) ?
C3 O1 C4 O3 . . . . -165.7(3) ?
C3 O1 C4 C5 . . . . 17.8(4) ?
O3 C4 C5 C7 . . . . 8.9(4) ?
O1 C4 C5 C7 . . . . -175.0(2) ?
O3 C4 C5 C6 . . . . -165.8(3) ?
O1 C4 C5 C6 . . . . 10.3(4) ?
C3 O2 C6 O4 . . . . 162.9(3) ?
C3 O2 C6 C5 . . . . -20.3(4) ?
C7 C5 C6 O4 . . . . -6.8(5) ?
C4 C5 C6 O4 . . . . 167.6(3) ?
C7 C5 C6 O2 . . . . 176.8(2) ?
C4 C5 C6 O2 . . . . -8.8(4) ?
C8 N1 C7 C5 . . . . -178.7(3) ?
C6 C5 C7 N1 . . . . 2.0(5) ?
C4 C5 C7 N1 . . . . -172.6(3) ?
C7 N1 C8 C9 . . . . -168.6(3) ?
C7 N1 C8 C13 . . . . 11.4(4) ?
C13 C8 C9 C10 . . . . -2.5(4) ?
N1 C8 C9 C10 . . . . 177.5(3) ?
C8 C9 C10 C11 . . . . 0.6(4) ?
C9 C10 C11 C12 . . . . 1.4(5) ?
C9 C10 C11 Cl1 . . . . -179.9(2) ?
C10 C11 C12 C13 . . . . -1.5(5) ?
Cl1 C11 C12 C13 . . . . 179.7(2) ?
C9 C8 C13 C12 . . . . 2.4(4) ?
N1 C8 C13 C12 . . . . -177.6(3) ?
C11 C12 C13 C8 . . . . -0.4(5) ?

loop_
_cod_related_entry_id
_cod_related_entry_database
_cod_related_entry_code
1 ChemSpider 2032337
